data_7232486
loop_
_publ_author_name
'Zhang, Zhong'
'Wang, Yue-Lin'
'Li, Hai-Lou'
'Sun, Ke-Ning'
'Yang, Guo-Yu'

_publ_section_title
;
 Syntheses, structures and properties of three organic--inorganic hybrid
 polyoxotungstates constructed from {Ni6PW9} building blocks: from
 isolated clusters to 2-D layers
;
_journal_issue 16
_journal_name_full CrystEngComm
_journal_page_first 2641
_journal_paper_doi 10.1039/C9CE00194H
_journal_volume 21
_journal_year 2019
_chemical_formula_sum 'C18 H67 N10 Ni7 O53 P W9'
_chemical_formula_weight 3368.40
_space_group_crystal_system orthorhombic
_space_group_IT_number 19
_space_group_name_Hall 'P 2ac 2ab'
_space_group_name_H-M_alt 'P 21 21 21'
_symmetry_space_group_name_Hall 'P 2ac 2ab'
_symmetry_space_group_name_H-M 'P 21 21 21'
_atom_sites_solution_hydrogens mixed
_audit_creation_method SHELXL-2017/1
_audit_update_record
;
2018-09-21 deposited with the CCDC.    2019-03-11 downloaded from the CCDC.
;
_cell_angle_alpha 90
_cell_angle_beta 90
_cell_angle_gamma 90
_cell_formula_units_Z 4
_cell_length_a 13.3441(3)
_cell_length_b 14.2773(3)
_cell_length_c 36.0138(11)
_cell_measurement_temperature 293(2)
_cell_volume 6861.3(3)
_computing_structure_refinement 'SHELXL-2017/1 (Sheldrick, 2017)'
_diffrn_ambient_temperature 293(2)
_diffrn_measured_fraction_theta_full 0.998
_diffrn_measured_fraction_theta_max 0.998
_diffrn_radiation_type MoK\a
_diffrn_radiation_wavelength 0.71073
_diffrn_reflns_av_R_equivalents 0.0475
_diffrn_reflns_av_unetI/netI 0.0647
_diffrn_reflns_Laue_measured_fraction_full 0.998
_diffrn_reflns_Laue_measured_fraction_max 0.998
_diffrn_reflns_limit_h_max 14
_diffrn_reflns_limit_h_min -15
_diffrn_reflns_limit_k_max 16
_diffrn_reflns_limit_k_min -14
_diffrn_reflns_limit_l_max 42
_diffrn_reflns_limit_l_min -42
_diffrn_reflns_number 28423
_diffrn_reflns_point_group_measured_fraction_full 0.993
_diffrn_reflns_point_group_measured_fraction_max 0.993
_diffrn_reflns_theta_full 25.006
_diffrn_reflns_theta_max 25.006
_diffrn_reflns_theta_min 2.853
_exptl_absorpt_coefficient_mu 17.021
_exptl_crystal_density_diffrn 3.261
_exptl_crystal_F_000 6184
_exptl_crystal_size_max 0.180
_exptl_crystal_size_mid 0.140
_exptl_crystal_size_min 0.100
_refine_diff_density_max 2.179
_refine_diff_density_min -1.780
_refine_diff_density_rms 0.304
_refine_ls_abs_structure_details
;
 Flack x determined using 4225 quotients [(I+)-(I-)]/[(I+)+(I-)]
 (Parsons, Flack and Wagner, Acta Cryst. B69 (2013) 249-259).
;
_refine_ls_abs_structure_Flack 0.382(8)
_refine_ls_extinction_method none
_refine_ls_goodness_of_fit_ref 1.042
_refine_ls_hydrogen_treatment constr
_refine_ls_matrix_type full
_refine_ls_number_parameters 883
_refine_ls_number_reflns 12000
_refine_ls_number_restraints 171
_refine_ls_restrained_S_all 1.037
_refine_ls_R_factor_all 0.0570
_refine_ls_R_factor_gt 0.0510
_refine_ls_shift/su_max 0.001
_refine_ls_shift/su_mean 0.000
_refine_ls_structure_factor_coef Fsqd
_refine_ls_weighting_details 'w=1/[\s^2^(Fo^2^)+(0.0461P)^2^+162.9642P] where P=(Fo^2^+2Fc^2^)/3'
_refine_ls_weighting_scheme calc
_refine_ls_wR_factor_gt 0.1105
_refine_ls_wR_factor_ref 0.1137
_reflns_Friedel_coverage 0.800
_reflns_Friedel_fraction_full 0.987
_reflns_Friedel_fraction_max 0.987
_reflns_number_gt 11078
_reflns_number_total 12000
_reflns_threshold_expression 'I > 2\s(I)'
_cod_data_source_file c9ce00194h1.cif
_cod_data_source_block 1_CCDC1
_cod_depositor_comments 'Adding full bibliography for 7232485--7232487.cif.'
_cod_database_code 7232486
_shelx_shelxl_version_number 2017/1
_shelx_space_group_comment
;
The symmetry employed for this shelxl refinement is uniquely defined
by the following loop, which should always be used as a source of
symmetry information in preference to the above space-group names.
They are only intended as comments.
;
_shelx_estimated_absorpt_t_min 0.150
_shelx_estimated_absorpt_t_max 0.281

loop_
_space_group_symop_operation_xyz
'x, y, z'
'-x+1/2, -y, z+1/2'
'-x, y+1/2, -z+1/2'
'x+1/2, -y+1/2, -z'

loop_
_atom_site_label
_atom_site_type_symbol
_atom_site_fract_x
_atom_site_fract_y
_atom_site_fract_z
_atom_site_U_iso_or_equiv
_atom_site_adp_type
_atom_site_occupancy
_atom_site_site_symmetry_order
_atom_site_calc_flag
_atom_site_refinement_flags_posn
_atom_site_refinement_flags_adp
Ni1 Ni 0.2052(2) 0.0669(2) 0.77178(10) 0.0206(7) Uani 1 1 d . .
Ni2 Ni 0.4362(2) 0.1010(2) 0.77883(9) 0.0171(7) Uani 1 1 d . .
Ni3 Ni 0.3115(2) -0.0091(2) 0.83823(9) 0.0171(7) Uani 1 1 d . .
Ni4 Ni 0.6680(2) 0.1067(2) 0.78994(9) 0.0189(7) Uani 1 1 d . .
Ni5 Ni 0.5460(2) 0.0064(2) 0.84643(9) 0.0179(7) Uani 1 1 d . .
Ni6 Ni 0.4204(3) -0.1078(3) 0.90284(11) 0.0272(8) Uani 1 1 d . .
Ni7 Ni 0.3844(3) 0.3401(4) 0.03626(12) 0.0471(12) Uani 1 1 d . .
P1 P 0.4044(4) 0.1974(4) 0.86177(17) 0.0091(12) Uani 1 1 d . U
W1 W 0.23553(8) 0.32108(8) 0.92293(3) 0.0217(2) Uani 1 1 d . .
W2 W 0.13840(7) 0.18361(7) 0.85281(3) 0.0191(2) Uani 1 1 d . .
W3 W 0.54429(8) 0.32486(7) 0.79604(3) 0.0182(2) Uani 1 1 d . .
W4 W 0.52374(8) 0.09795(8) 0.93968(3) 0.0219(3) Uani 1 1 d . .
W5 W 0.25054(9) 0.07870(9) 0.92703(4) 0.0212(3) Uani 1 1 d . U
W6 W 0.66540(8) 0.21625(8) 0.87693(3) 0.0200(2) Uani 1 1 d . .
W7 W 0.51060(8) 0.33966(8) 0.93553(3) 0.0235(3) Uani 1 1 d . .
W8 W 0.29123(8) 0.30895(7) 0.78383(3) 0.0188(2) Uani 1 1 d . .
W9 W 0.38689(9) 0.45022(7) 0.85366(3) 0.0221(3) Uani 1 1 d . .
C1 C 0.071(2) 0.145(3) 0.7169(7) 0.068(13) Uani 1 1 d D .
H1A H 0.047207 0.205432 0.708289 0.082 Uiso 1 1 calc R U
H1B H 0.019582 0.098887 0.710977 0.082 Uiso 1 1 calc R U
C2 C 0.166(3) 0.120(3) 0.6966(9) 0.073(13) Uani 1 1 d D .
H2A H 0.150760 0.101151 0.671328 0.087 Uiso 1 1 calc R U
H2B H 0.209945 0.174217 0.695503 0.087 Uiso 1 1 calc R U
C3 C 0.791(2) 0.137(3) 0.7245(10) 0.063(8) Uani 1 1 d D U
H3A H 0.788199 0.162857 0.699639 0.076 Uiso 1 1 calc R U
H3B H 0.840302 0.086792 0.724392 0.076 Uiso 1 1 calc R U
C4 C 0.826(3) 0.213(3) 0.7510(6) 0.057(10) Uani 1 1 d D .
H4A H 0.898580 0.212253 0.751945 0.068 Uiso 1 1 calc R U
H4B H 0.805034 0.273014 0.741457 0.068 Uiso 1 1 calc R U
C5 C 0.354(3) -0.217(2) 0.9642(12) 0.074(12) Uani 1 1 d D U
H5A H 0.323857 -0.222117 0.988669 0.088 Uiso 1 1 calc R U
H5B H 0.405322 -0.265020 0.961903 0.088 Uiso 1 1 calc R U
C6 C 0.275(3) -0.229(3) 0.9343(8) 0.095(18) Uani 1 1 d D .
H6A H 0.244970 -0.290572 0.936015 0.113 Uiso 1 1 calc R U
H6B H 0.222909 -0.182415 0.937378 0.113 Uiso 1 1 calc R U
C7 C 0.433(3) 0.164(3) 0.0583(12) 0.069(9) Uani 1 1 d . U
H7A H 0.415234 0.168373 0.084376 0.083 Uiso 1 1 calc R U
H7B H 0.478808 0.111937 0.055102 0.083 Uiso 1 1 calc R U
C8 C 0.336(3) 0.148(3) 0.0344(10) 0.059(11) Uani 1 1 d . .
H8A H 0.353105 0.115934 0.011450 0.070 Uiso 1 1 calc R U
H8B H 0.288457 0.109538 0.047948 0.070 Uiso 1 1 calc R U
C9 C 0.340(5) 0.525(5) 0.022(2) 0.13(2) Uani 1 1 d . U
H9A H 0.290921 0.572407 0.028752 0.159 Uiso 1 1 calc R U
H9B H 0.361876 0.537620 -0.003159 0.159 Uiso 1 1 calc R U
C10 C 0.428(4) 0.531(4) 0.0480(15) 0.086(14) Uani 1 1 d . U
H10A H 0.475276 0.578754 0.039707 0.103 Uiso 1 1 calc R U
H10B H 0.406682 0.546321 0.072999 0.103 Uiso 1 1 calc R U
C11 C 0.751(2) -0.055(2) 0.8308(9) 0.032(7) Uani 1 1 d . .
C12 C 1.1214(19) -0.095(2) 0.8177(9) 0.030(7) Uani 1 1 d . .
C13 C 0.8475(19) -0.107(2) 0.8419(8) 0.029(7) Uani 1 1 d . .
C14 C 0.846(2) -0.182(2) 0.8668(8) 0.033(7) Uani 1 1 d . U
H14 H 0.786119 -0.202428 0.876771 0.040 Uiso 1 1 calc R U
C15 C 0.938(2) -0.225(2) 0.8770(11) 0.052(10) Uani 1 1 d . .
H15 H 0.938570 -0.272932 0.894615 0.062 Uiso 1 1 calc R U
C16 C 1.024(2) -0.196(2) 0.8604(8) 0.031(7) Uani 1 1 d . .
H16 H 1.084378 -0.225391 0.866537 0.038 Uiso 1 1 calc R U
C17 C 1.0246(19) -0.1260(16) 0.8352(8) 0.020(6) Uani 1 1 d . .
C18 C 0.9393(19) -0.0808(19) 0.8259(8) 0.026(6) Uani 1 1 d . .
H18 H 0.941404 -0.032036 0.808828 0.031 Uiso 1 1 calc R U
N1 N 0.0847(18) 0.1482(17) 0.7572(6) 0.033(6) Uani 1 1 d D .
H1C H 0.029774 0.127209 0.768504 0.039 Uiso 1 1 calc R U
H1D H 0.095023 0.207043 0.764369 0.039 Uiso 1 1 calc R U
N2 N 0.2171(17) 0.0432(15) 0.7159(7) 0.029(6) Uani 1 1 d D .
H2C H 0.281356 0.041037 0.709322 0.035 Uiso 1 1 calc R U
H2D H 0.188765 -0.011278 0.710104 0.035 Uiso 1 1 calc R U
N3 N 0.6931(19) 0.099(2) 0.7344(8) 0.047(6) Uani 1 1 d D U
H3C H 0.689827 0.039120 0.727241 0.056 Uiso 1 1 calc R U
H3D H 0.645562 0.130286 0.722427 0.056 Uiso 1 1 calc R U
N4 N 0.7869(14) 0.2016(15) 0.7888(5) 0.022(5) Uani 1 1 d D .
H4C H 0.766209 0.256942 0.797262 0.026 Uiso 1 1 calc R U
H4D H 0.835665 0.181416 0.803666 0.026 Uiso 1 1 calc R U
N5 N 0.397(2) -0.1235(19) 0.9585(9) 0.056(8) Uani 1 1 d D U
H5C H 0.454482 -0.118103 0.970840 0.067 Uiso 1 1 calc R U
H5D H 0.354858 -0.079804 0.966770 0.067 Uiso 1 1 calc R U
N6 N 0.323(2) -0.2174(18) 0.8977(7) 0.046(7) Uani 1 1 d D .
H6C H 0.277591 -0.205337 0.880404 0.055 Uiso 1 1 calc R U
H6D H 0.356101 -0.269345 0.891440 0.055 Uiso 1 1 calc R U
N7 N 0.477(3) 0.249(3) 0.0458(10) 0.071(9) Uani 1 1 d . U
H7C H 0.511880 0.237246 0.025247 0.085 Uiso 1 1 calc R U
H7D H 0.519489 0.269083 0.063033 0.085 Uiso 1 1 calc R U
N8 N 0.2932(19) 0.241(2) 0.0265(8) 0.044(7) Uani 1 1 d . .
H8C H 0.238557 0.248567 0.040325 0.053 Uiso 1 1 calc R U
H8D H 0.274815 0.242915 0.002783 0.053 Uiso 1 1 calc R U
N9 N 0.296(2) 0.438(3) 0.0236(10) 0.063(9) Uani 1 1 d . .
H9C H 0.268958 0.425386 0.001538 0.075 Uiso 1 1 calc R U
H9D H 0.246563 0.439561 0.040140 0.075 Uiso 1 1 calc R U
N10 N 0.474(2) 0.438(3) 0.0467(9) 0.060(9) Uani 1 1 d . .
H10C H 0.503435 0.426698 0.068540 0.072 Uiso 1 1 calc R U
H10D H 0.522278 0.438154 0.029535 0.072 Uiso 1 1 calc R U
O1 O 0.3008(14) 0.4269(12) 0.8132(5) 0.026(4) Uani 1 1 d . .
O2 O 1.1151(14) -0.0479(13) 0.7868(6) 0.031(5) Uani 1 1 d . .
O3 O 0.4338(12) -0.0880(11) 0.8473(5) 0.017(4) Uani 1 1 d . .
H3E H 0.440974 -0.136663 0.833973 0.020 Uiso 1 1 d R U
O4 O 0.4735(14) 0.4174(13) 0.8929(5) 0.026(4) Uani 1 1 d . .
O5 O 0.2009(13) 0.0914(13) 0.8281(5) 0.024(4) Uani 1 1 d . .
O6 O 0.5154(14) 0.0103(13) 0.9033(5) 0.026(4) Uani 1 1 d . .
O7 O 0.3715(14) 0.3260(12) 0.9420(5) 0.027(4) Uani 1 1 d . .
O8 O 0.2830(13) 0.4029(12) 0.8846(5) 0.020(4) Uani 1 1 d . U
O9 O 0.6369(12) 0.1190(12) 0.8461(5) 0.021(4) Uani 1 1 d . .
O10 O 0.5449(12) 0.2033(12) 0.7830(5) 0.022(4) Uani 1 1 d . .
O11 O 0.1902(13) 0.2759(12) 0.8195(5) 0.023(4) Uani 1 1 d . .
O12 O 0.3153(12) 0.1871(13) 0.7732(5) 0.024(4) Uani 1 1 d . .
O13 O 0.1317(12) 0.2845(13) 0.8900(5) 0.023(4) Uani 1 1 d . .
O14 O 0.3849(13) 0.0998(13) 0.9464(5) 0.025(4) Uani 1 1 d . .
O15 O 0.6207(14) 0.3034(12) 0.8396(5) 0.025(4) Uani 1 1 d . .
O16 O 0.4977(15) 0.4415(12) 0.8204(6) 0.029(5) Uani 1 1 d . .
O17 O 0.3334(12) 0.0033(11) 0.7844(5) 0.015(3) Uani 1 1 d . U
H17A H 0.344758 -0.047565 0.772867 0.018 Uiso 1 1 d R U
O18 O 0.4084(11) 0.2811(11) 0.8349(4) 0.011(3) Uani 1 1 d . .
O19 O 0.6361(12) 0.3196(12) 0.9124(5) 0.021(4) Uani 1 1 d . .
O20 O 0.3036(12) 0.1950(11) 0.8822(5) 0.018(4) Uani 1 1 d . .
O21 O 0.4184(12) 0.1058(11) 0.8394(5) 0.016(4) Uani 1 1 d . U
O22 O 0.1741(15) 0.3932(16) 0.9523(5) 0.035(5) Uani 1 1 d . .
O23 O 0.2189(14) 0.2080(13) 0.9481(5) 0.027(4) Uani 1 1 d . U
O24 O 0.5515(12) 0.0175(11) 0.7905(5) 0.017(4) Uani 1 1 d . U
H24A H 0.557042 -0.032859 0.778057 0.020 Uiso 1 1 d R U
O25 O 0.6340(13) 0.3720(12) 0.7672(5) 0.023(4) Uani 1 1 d . U
O26 O 0.2998(13) -0.0065(11) 0.8947(5) 0.018(4) Uani 1 1 d . .
O27 O 0.3751(15) 0.5687(14) 0.8588(6) 0.034(5) Uani 1 1 d . .
O28 O 0.7624(14) 0.0054(13) 0.8065(5) 0.025(4) Uani 1 1 d . U
O29 O 1.2013(13) -0.1071(12) 0.8349(5) 0.022(4) Uani 1 1 d . .
O30 O 0.4888(12) 0.2078(12) 0.8909(5) 0.021(4) Uani 1 1 d . .
O31 O 0.6720(13) -0.0765(13) 0.8487(6) 0.032(5) Uani 1 1 d . .
O32 O 0.2181(16) 0.3465(15) 0.7482(5) 0.036(5) Uani 1 1 d . .
O33 O 0.4242(12) 0.3440(12) 0.7660(5) 0.020(4) Uani 1 1 d . .
O34 O 0.6534(12) 0.1376(13) 0.9194(5) 0.026(4) Uani 1 1 d . .
O35 O 0.2006(14) 0.0114(15) 0.9612(5) 0.034(5) Uani 1 1 d . .
O36 O 0.5419(16) 0.4195(15) 0.9683(6) 0.040(5) Uani 1 1 d . .
O37 O 0.1366(13) 0.1024(12) 0.8968(5) 0.021(4) Uani 1 1 d . U
O38 O 0.0172(12) 0.1778(12) 0.8380(5) 0.026(4) Uani 1 1 d . .
O39 O 0.5608(15) 0.0364(14) 0.9780(6) 0.033(5) Uani 1 1 d . .
O40 O 0.252(3) 0.114(3) 0.9299(13) 0.085(10) Uani 1 1 d . U
O41 O 0.5257(13) 0.2278(14) 0.9623(5) 0.028(5) Uani 1 1 d . .
O43 O 0.7905(15) 0.2277(14) 0.8743(5) 0.033(5) Uani 1 1 d . .
O1W O 0.5528(18) -0.1869(18) 0.9044(7) 0.059(7) Uani 1 1 d . .
O2W O 0.4503(14) 0.0943(13) 0.7215(5) 0.030(5) Uani 1 1 d . .
O3W O 0.452(3) 0.2672(19) 0.6912(9) 0.087(11) Uani 1 1 d . .
O4W O 0.151(3) 0.600(3) 0.8827(14) 0.132(16) Uani 1 1 d . .
O5W O 0.513(4) 0.610(4) 0.9258(15) 0.163(19) Uani 1 1 d . U
O6W O 0.622(3) 0.807(3) 0.9823(13) 0.134(15) Uani 1 1 d . U
O7W O 0.025(3) 0.402(3) 0.7659(13) 0.137(15) Uani 1 1 d . U
O8W O 0.075(4) 0.458(3) 0.8413(13) 0.136(16) Uani 1 1 d . U
O9W O 0.118(4) 0.886(3) 0.6630(14) 0.152(18) Uani 1 1 d . U
O10W O 0.566(3) 0.917(2) 0.0433(13) 0.128(15) Uani 1 1 d . .
O11W O 0.166(3) 0.885(3) 0.0220(12) 0.121(14) Uani 1 1 d . U

loop_
_atom_site_aniso_label
_atom_site_aniso_U_11
_atom_site_aniso_U_22
_atom_site_aniso_U_33
_atom_site_aniso_U_23
_atom_site_aniso_U_13
_atom_site_aniso_U_12
Ni1 0.0144(16) 0.0260(17) 0.0214(19) -0.0008(15) -0.0003(13) 0.0017(15)
Ni2 0.0108(16) 0.0195(16) 0.0208(18) -0.0009(14) 0.0022(13) 0.0012(13)
Ni3 0.0095(16) 0.0203(16) 0.0214(18) 0.0005(14) 0.0010(13) 0.0015(13)
Ni4 0.0132(16) 0.0216(16) 0.0219(18) 0.0014(14) 0.0026(13) 0.0012(14)
Ni5 0.0109(16) 0.0221(16) 0.0207(18) 0.0030(14) 0.0016(13) 0.0009(14)
Ni6 0.0205(18) 0.0292(19) 0.032(2) 0.0123(17) 0.0029(15) 0.0030(16)
Ni7 0.022(2) 0.084(3) 0.035(2) -0.005(2) -0.0058(17) 0.002(2)
P1 0.0088(16) 0.0095(16) 0.0091(16) -0.0009(12) 0.0018(12) 0.0007(12)
W1 0.0194(5) 0.0264(6) 0.0194(6) -0.0022(5) 0.0043(4) 0.0030(5)
W2 0.0126(5) 0.0231(5) 0.0216(6) -0.0007(5) 0.0016(4) 0.0035(4)
W3 0.0178(5) 0.0166(5) 0.0203(5) 0.0020(4) 0.0036(4) -0.0012(4)
W4 0.0168(5) 0.0308(6) 0.0180(6) 0.0038(5) -0.0018(4) -0.0001(5)
W5 0.0173(6) 0.0252(6) 0.0211(6) 0.0028(5) 0.0041(4) 0.0013(5)
W6 0.0136(5) 0.0257(6) 0.0208(6) -0.0002(5) -0.0008(4) -0.0032(5)
W7 0.0217(6) 0.0295(6) 0.0195(6) -0.0047(5) -0.0011(4) -0.0021(5)
W8 0.0177(5) 0.0186(5) 0.0203(5) 0.0013(4) -0.0002(4) 0.0036(4)
W9 0.0255(6) 0.0175(5) 0.0233(6) -0.0008(5) 0.0030(5) 0.0008(5)
C1 0.05(2) 0.10(3) 0.05(2) 0.01(2) -0.016(19) 0.05(2)
C2 0.09(3) 0.09(3) 0.04(2) 0.00(2) -0.01(2) 0.04(3)
C3 0.063(8) 0.063(8) 0.063(8) 0.0000(14) 0.0000(14) -0.0001(14)
C4 0.05(2) 0.08(3) 0.04(2) 0.00(2) 0.018(17) 0.00(2)
C5 0.074(12) 0.074(12) 0.074(12) 0.0001(14) 0.0001(14) -0.0001(14)
C6 0.14(5) 0.06(3) 0.09(4) 0.01(3) 0.03(3) -0.06(3)
C7 0.07(2) 0.08(2) 0.058(19) -0.017(18) -0.021(17) 0.035(18)
C8 0.04(2) 0.09(3) 0.04(2) -0.02(2) 0.017(18) 0.01(2)
C9 0.13(2) 0.13(2) 0.13(2) 0.0000(14) -0.0001(14) 0.0000(14)
C10 0.085(14) 0.086(14) 0.086(14) -0.0002(14) -0.0001(14) 0.0000(14)
C11 0.023(16) 0.034(16) 0.039(19) -0.002(14) 0.007(13) -0.002(14)
C12 0.010(14) 0.029(15) 0.05(2) -0.015(15) -0.002(13) 0.009(12)
C13 0.011(13) 0.039(17) 0.038(18) 0.014(14) 0.000(12) 0.005(13)
C14 0.033(7) 0.033(7) 0.033(7) 0.0002(14) 0.0002(14) -0.0001(14)
C15 0.029(18) 0.05(2) 0.08(3) 0.04(2) 0.001(17) -0.001(16)
C16 0.013(13) 0.038(16) 0.043(18) 0.016(14) -0.007(12) -0.008(13)
C17 0.016(14) 0.013(12) 0.031(16) -0.002(11) 0.005(11) 0.007(11)
C18 0.018(14) 0.021(13) 0.040(18) 0.005(13) 0.017(12) 0.001(12)
N1 0.029(14) 0.031(13) 0.037(15) 0.003(12) -0.001(11) 0.002(11)
N2 0.018(12) 0.023(11) 0.045(16) -0.004(11) -0.024(11) 0.005(10)
N3 0.047(6) 0.047(6) 0.047(6) 0.0000(14) 0.0001(14) -0.0001(14)
N4 0.010(10) 0.025(11) 0.031(13) 0.002(10) -0.003(9) -0.008(9)
N5 0.056(8) 0.056(8) 0.056(8) 0.0004(14) 0.0000(14) 0.0002(14)
N6 0.056(18) 0.036(15) 0.045(17) 0.008(13) 0.025(14) -0.025(14)
N7 0.07(2) 0.08(2) 0.058(19) -0.015(17) -0.022(16) 0.026(17)
N8 0.027(14) 0.08(2) 0.030(15) 0.009(15) -0.003(12) -0.005(15)
N9 0.034(17) 0.09(3) 0.06(2) 0.01(2) -0.003(15) 0.008(18)
N10 0.026(16) 0.10(3) 0.05(2) -0.008(19) -0.004(14) 0.001(17)
O1 0.028(11) 0.020(9) 0.030(11) 0.011(9) 0.004(9) 0.003(8)
O2 0.024(10) 0.022(10) 0.048(14) 0.007(10) 0.003(10) -0.004(8)
O3 0.024(9) 0.014(8) 0.013(9) -0.004(7) 0.002(7) 0.004(8)
O4 0.026(10) 0.025(10) 0.026(11) -0.001(8) 0.001(8) 0.004(9)
O5 0.017(9) 0.039(11) 0.015(9) -0.008(9) -0.001(7) -0.006(9)
O6 0.033(11) 0.028(10) 0.016(10) 0.001(8) 0.010(8) 0.009(9)
O7 0.035(11) 0.021(9) 0.023(10) -0.003(8) 0.002(8) 0.011(9)
O8 0.020(4) 0.020(4) 0.019(4) 0.0000(14) 0.0002(14) 0.0002(14)
O9 0.017(9) 0.030(10) 0.018(10) 0.001(8) 0.007(7) -0.001(8)
O10 0.013(9) 0.023(9) 0.030(10) -0.002(8) 0.011(7) -0.003(8)
O11 0.028(10) 0.022(9) 0.018(10) 0.001(8) 0.004(8) 0.008(8)
O12 0.015(9) 0.029(10) 0.028(10) -0.003(9) 0.002(7) -0.006(8)
O13 0.016(9) 0.037(11) 0.016(9) 0.004(8) 0.006(7) 0.006(9)
O14 0.017(9) 0.028(10) 0.030(11) 0.010(9) -0.011(8) 0.000(8)
O15 0.030(10) 0.017(9) 0.029(11) 0.000(8) 0.001(8) 0.005(8)
O16 0.035(11) 0.017(9) 0.034(12) 0.004(8) 0.000(9) -0.008(9)
O17 0.015(4) 0.015(4) 0.015(4) -0.0005(14) 0.0000(14) 0.0001(14)
O18 0.011(8) 0.015(8) 0.008(8) 0.002(7) -0.005(6) 0.003(7)
O19 0.018(9) 0.025(9) 0.022(10) -0.001(8) 0.004(7) -0.004(8)
O20 0.019(9) 0.015(8) 0.019(9) 0.007(7) 0.004(7) -0.001(7)
O21 0.016(4) 0.016(4) 0.016(4) 0.0002(14) 0.0003(14) 0.0001(14)
O22 0.033(11) 0.057(14) 0.015(10) -0.009(10) 0.003(9) -0.007(11)
O23 0.025(8) 0.032(8) 0.024(8) -0.002(7) 0.005(7) 0.000(7)
O24 0.017(4) 0.016(4) 0.017(4) -0.0004(14) 0.0002(14) -0.0001(14)
O25 0.023(5) 0.023(5) 0.022(5) 0.002(3) 0.002(3) 0.000(3)
O26 0.026(10) 0.018(9) 0.011(9) -0.007(7) -0.002(7) -0.004(8)
O27 0.037(12) 0.034(11) 0.029(12) 0.002(9) 0.004(9) 0.001(10)
O28 0.025(4) 0.025(4) 0.025(4) 0.0002(14) 0.0002(14) 0.0001(14)
O29 0.016(9) 0.027(10) 0.024(10) -0.006(8) -0.007(8) -0.004(8)
O30 0.017(9) 0.030(10) 0.015(9) 0.007(8) -0.005(7) 0.005(8)
O31 0.016(10) 0.030(10) 0.049(13) 0.000(10) 0.003(9) 0.014(9)
O32 0.043(13) 0.050(13) 0.015(10) -0.003(10) -0.009(9) 0.007(11)
O33 0.016(9) 0.022(9) 0.022(10) -0.001(8) 0.003(7) -0.005(8)
O34 0.009(9) 0.034(10) 0.035(11) 0.006(9) 0.011(8) -0.001(8)
O35 0.032(11) 0.053(13) 0.016(10) 0.006(10) -0.003(8) -0.013(10)
O36 0.046(13) 0.041(12) 0.033(12) -0.014(10) 0.007(10) -0.018(11)
O37 0.020(4) 0.021(4) 0.021(4) 0.0001(14) 0.0002(14) 0.0004(14)
O38 0.008(8) 0.025(10) 0.045(12) -0.001(9) 0.011(8) -0.003(8)
O39 0.030(11) 0.043(12) 0.026(11) 0.007(10) -0.007(9) 0.006(10)
O40 0.085(10) 0.085(10) 0.085(10) 0.000(3) 0.000(3) 0.000(3)
O41 0.023(10) 0.044(12) 0.018(10) -0.002(9) -0.008(8) -0.016(9)
O43 0.032(11) 0.040(11) 0.028(11) 0.005(10) -0.014(9) 0.003(10)
O1W 0.051(15) 0.070(17) 0.057(16) 0.029(14) 0.014(12) 0.032(14)
O2W 0.037(12) 0.023(10) 0.031(11) 0.011(9) 0.007(9) 0.009(9)
O3W 0.13(3) 0.050(16) 0.08(2) 0.029(16) 0.04(2) -0.005(18)
O4W 0.10(3) 0.11(3) 0.18(5) 0.00(3) -0.01(3) 0.05(3)
O5W 0.163(19) 0.163(19) 0.163(19) 0.000(3) -0.001(3) 0.000(3)
O6W 0.134(15) 0.134(15) 0.134(15) 0.000(3) -0.001(3) 0.001(3)
O7W 0.137(16) 0.138(16) 0.137(16) 0.000(3) 0.000(3) 0.001(3)
O8W 0.136(16) 0.136(16) 0.136(16) 0.000(3) 0.000(3) 0.001(3)
O9W 0.152(18) 0.151(18) 0.152(18) -0.001(3) 0.000(3) 0.001(3)
O10W 0.15(4) 0.07(2) 0.17(4) 0.03(2) 0.00(3) -0.01(3)
O11W 0.121(14) 0.121(14) 0.121(14) 0.001(3) 0.001(3) 0.000(3)

loop_
_atom_type_symbol
_atom_type_description
_atom_type_scat_dispersion_real
_atom_type_scat_dispersion_imag
_atom_type_scat_source
C C 0.0033 0.0016 'International Tables Vol C Tables 4.2.6.8 and 6.1.1.4'
H H 0.0000 0.0000 'International Tables Vol C Tables 4.2.6.8 and 6.1.1.4'
N N 0.0061 0.0033 'International Tables Vol C Tables 4.2.6.8 and 6.1.1.4'
O O 0.0106 0.0060 'International Tables Vol C Tables 4.2.6.8 and 6.1.1.4'
Ni Ni 0.3393 1.1124 'International Tables Vol C Tables 4.2.6.8 and 6.1.1.4'
W W -0.8490 6.8722 'International Tables Vol C Tables 4.2.6.8 and 6.1.1.4'
P P 0.1023 0.0942 'International Tables Vol C Tables 4.2.6.8 and 6.1.1.4'

loop_
_geom_angle_atom_site_label_1
_geom_angle_atom_site_label_2
_geom_angle_atom_site_label_3
_geom_angle
_geom_angle_site_symmetry_1
_geom_angle_site_symmetry_3
O17 Ni1 N2 94.7(7) . .
O17 Ni1 N1 172.3(9) . .
N2 Ni1 N1 84.4(8) . .
O17 Ni1 O5 82.9(7) . .
N2 Ni1 O5 177.1(8) . .
N1 Ni1 O5 97.7(8) . .
O17 Ni1 O2 94.4(7) . 1_455
N2 Ni1 O2 99.6(9) . 1_455
N1 Ni1 O2 93.3(9) . 1_455
O5 Ni1 O2 82.2(8) . 1_455
O17 Ni1 O12 77.5(7) . .
N2 Ni1 O12 95.6(8) . .
N1 Ni1 O12 94.9(9) . .
O5 Ni1 O12 82.4(7) . .
O2 Ni1 O12 163.3(8) 1_455 .
O17 Ni1 Ni3 40.7(5) . .
N2 Ni1 Ni3 133.7(6) . .
N1 Ni1 Ni3 141.5(7) . .
O5 Ni1 Ni3 44.4(5) . .
O2 Ni1 Ni3 77.5(6) 1_455 .
O12 Ni1 Ni3 87.1(5) . .
O17 Ni2 O24 95.3(7) . .
O17 Ni2 O12 83.5(7) . .
O24 Ni2 O12 173.5(7) . .
O17 Ni2 O10 169.9(7) . .
O24 Ni2 O10 82.3(7) . .
O12 Ni2 O10 97.8(7) . .
O17 Ni2 O2W 97.6(7) . .
O24 Ni2 O2W 96.5(7) . .
O12 Ni2 O2W 90.0(7) . .
O10 Ni2 O2W 92.4(7) . .
O17 Ni2 O21 81.1(7) . .
O24 Ni2 O21 83.8(7) . .
O12 Ni2 O21 89.7(7) . .
O10 Ni2 O21 88.9(7) . .
O2W Ni2 O21 178.7(7) . .
O17 Ni3 O3 95.2(7) . .
O17 Ni3 O29 96.3(7) . 1_455
O3 Ni3 O29 102.2(7) . 1_455
O17 Ni3 O26 172.6(7) . .
O3 Ni3 O26 84.9(7) . .
O29 Ni3 O26 90.9(7) 1_455 .
O17 Ni3 O5 82.6(7) . .
O3 Ni3 O5 170.5(7) . .
O29 Ni3 O5 87.2(7) 1_455 .
O26 Ni3 O5 96.2(7) . .
O17 Ni3 O21 81.6(7) . .
O3 Ni3 O21 83.5(6) . .
O29 Ni3 O21 174.1(7) 1_455 .
O26 Ni3 O21 91.0(7) . .
O5 Ni3 O21 87.1(7) . .
O17 Ni3 Ni1 41.3(5) . .
O3 Ni3 Ni1 136.0(5) . .
O29 Ni3 Ni1 81.9(5) 1_455 .
O26 Ni3 Ni1 139.1(5) . .
O5 Ni3 Ni1 43.5(5) . .
O21 Ni3 Ni1 93.0(4) . .
O28 Ni4 O24 91.5(7) . .
O28 Ni4 N3 98.5(10) . .
O24 Ni4 N3 95.9(9) . .
O28 Ni4 O9 84.1(7) . .
O24 Ni4 O9 83.6(7) . .
N3 Ni4 O9 177.4(10) . .
O28 Ni4 N4 89.8(8) . .
O24 Ni4 N4 178.7(8) . .
N3 Ni4 N4 83.8(9) . .
O9 Ni4 N4 96.7(7) . .
O28 Ni4 O10 166.2(7) . .
O24 Ni4 O10 79.5(6) . .
N3 Ni4 O10 92.7(10) . .
O9 Ni4 O10 84.6(7) . .
N4 Ni4 O10 99.3(7) . .
O28 Ni4 Ni5 78.1(5) . .
O24 Ni4 Ni5 42.6(5) . .
N3 Ni4 Ni5 137.5(8) . .
O9 Ni4 Ni5 42.5(5) . .
N4 Ni4 Ni5 137.9(6) . .
O10 Ni4 Ni5 88.3(5) . .
O9 Ni5 O3 169.0(7) . .
O9 Ni5 O24 84.8(7) . .
O3 Ni5 O24 95.5(7) . .
O9 Ni5 O31 88.1(8) . .
O3 Ni5 O31 102.8(7) . .
O24 Ni5 O31 93.1(8) . .
O9 Ni5 O6 95.9(7) . .
O3 Ni5 O6 81.8(7) . .
O24 Ni5 O6 169.1(7) . .
O31 Ni5 O6 97.8(8) . .
O9 Ni5 O21 87.2(6) . .
O3 Ni5 O21 82.0(6) . .
O24 Ni5 O21 82.2(6) . .
O31 Ni5 O21 173.7(7) . .
O6 Ni5 O21 86.9(7) . .
O9 Ni5 Ni4 44.1(5) . .
O3 Ni5 Ni4 137.7(5) . .
O24 Ni5 Ni4 42.3(5) . .
O31 Ni5 Ni4 81.8(6) . .
O6 Ni5 Ni4 139.9(6) . .
O21 Ni5 Ni4 91.9(4) . .
O3 Ni6 N6 94.3(9) . .
O3 Ni6 N5 175.9(10) . .
N6 Ni6 N5 84.7(11) . .
O3 Ni6 O1W 91.6(8) . .
N6 Ni6 O1W 97.2(12) . .
N5 Ni6 O1W 92.5(11) . .
O3 Ni6 O6 81.0(7) . .
N6 Ni6 O6 174.6(10) . .
N5 Ni6 O6 99.9(9) . .
O1W Ni6 O6 85.6(9) . .
O3 Ni6 O26 80.8(6) . .
N6 Ni6 O26 91.6(10) . .
N5 Ni6 O26 95.2(10) . .
O1W Ni6 O26 168.8(8) . .
O6 Ni6 O26 85.1(7) . .
N7 Ni7 N10 93.5(15) . .
N7 Ni7 N9 175.5(16) . .
N10 Ni7 N9 84.1(14) . .
N7 Ni7 N8 86.2(14) . .
N10 Ni7 N8 179.0(13) . .
N9 Ni7 N8 96.2(13) . .
O20 P1 O18 110.4(9) . .
O20 P1 O30 108.4(10) . .
O18 P1 O30 109.1(9) . .
O20 P1 O21 109.7(10) . .
O18 P1 O21 108.9(9) . .
O30 P1 O21 110.3(10) . .
O22 W1 O23 99.5(9) . .
O22 W1 O13 101.8(9) . .
O23 W1 O13 88.8(8) . .
O22 W1 O8 103.9(9) . .
O23 W1 O8 156.5(8) . .
O13 W1 O8 87.6(7) . .
O22 W1 O7 102.1(9) . .
O23 W1 O7 88.3(8) . .
O13 W1 O7 156.0(7) . .
O8 W1 O7 85.7(8) . .
O22 W1 O20 170.3(8) . .
O23 W1 O20 72.8(7) . .
O13 W1 O20 72.5(6) . .
O8 W1 O20 84.0(6) . .
O7 W1 O20 84.0(6) . .
O38 W2 O5 104.5(8) . .
O38 W2 O11 100.4(8) . .
O5 W2 O11 91.5(8) . .
O38 W2 O37 102.2(8) . .
O5 W2 O37 88.4(8) . .
O11 W2 O37 156.7(7) . .
O38 W2 O13 101.8(8) . .
O5 W2 O13 153.5(7) . .
O11 W2 O13 86.5(7) . .
O37 W2 O13 83.3(7) . .
O38 W2 O20 172.5(7) . .
O5 W2 O20 81.1(7) . .
O11 W2 O20 84.3(7) . .
O37 W2 O20 72.6(6) . .
O13 W2 O20 72.5(6) . .
O25 W3 O10 102.6(8) . .
O25 W3 O15 100.9(8) . .
O10 W3 O15 93.3(8) . .
O25 W3 O33 100.5(8) . .
O10 W3 O33 89.7(8) . .
O15 W3 O33 157.2(8) . .
O25 W3 O16 99.0(8) . .
O10 W3 O16 158.1(7) . .
O15 W3 O16 86.4(8) . .
O33 W3 O16 82.5(8) . .
O25 W3 O18 171.6(7) . .
O10 W3 O18 84.5(6) . .
O15 W3 O18 83.1(7) . .
O33 W3 O18 74.7(6) . .
O16 W3 O18 73.8(7) . .
O39 W4 O6 104.2(9) . .
O39 W4 O14 101.0(9) . .
O6 W4 O14 92.4(9) . .
O39 W4 O34 101.2(9) . .
O6 W4 O34 89.1(8) . .
O14 W4 O34 156.7(8) . .
O39 W4 O41 98.1(9) . .
O6 W4 O41 157.3(8) . .
O14 W4 O41 87.0(8) . .
O34 W4 O41 82.8(8) . .
O39 W4 O30 169.4(8) . .
O6 W4 O30 84.9(7) . .
O14 W4 O30 83.8(7) . .
O34 W4 O30 73.1(7) . .
O41 W4 O30 72.5(7) . .
O35 W5 O26 103.2(9) . .
O35 W5 O37 101.7(8) . .
O26 W5 O37 92.4(7) . .
O35 W5 O14 101.0(8) . .
O26 W5 O14 90.0(8) . .
O37 W5 O14 156.0(8) . .
O35 W5 O23 99.3(9) . .
O26 W5 O23 157.5(8) . .
O37 W5 O23 83.5(7) . .
O14 W5 O23 85.3(8) . .
O35 W5 O20 170.5(8) . .
O26 W5 O20 85.7(7) . .
O37 W5 O20 74.3(7) . .
O14 W5 O20 82.2(7) . .
O23 W5 O20 71.8(6) . .
O43 W6 O9 104.3(9) . .
O43 W6 O34 100.8(8) . .
O9 W6 O34 91.3(8) . .
O43 W6 O15 101.8(9) . .
O9 W6 O15 90.2(8) . .
O34 W6 O15 156.2(7) . .
O43 W6 O19 99.2(9) . .
O9 W6 O19 156.5(7) . .
O34 W6 O19 84.6(8) . .
O15 W6 O19 84.7(7) . .
O43 W6 O30 170.8(8) . .
O9 W6 O30 83.4(7) . .
O34 W6 O30 73.8(6) . .
O15 W6 O30 82.8(7) . .
O19 W6 O30 73.2(6) . .
O36 W7 O41 100.8(10) . .
O36 W7 O7 103.1(9) . .
O41 W7 O7 87.4(8) . .
O36 W7 O19 101.0(9) . .
O41 W7 O19 90.1(8) . .
O7 W7 O19 155.9(8) . .
O36 W7 O4 103.1(10) . .
O41 W7 O4 155.9(8) . .
O7 W7 O4 84.6(8) . .
O19 W7 O4 88.0(8) . .
O36 W7 O30 170.7(9) . .
O41 W7 O30 72.6(7) . .
O7 W7 O30 83.5(7) . .
O19 W7 O30 72.9(6) . .
O4 W7 O30 83.9(6) . .
O32 W8 O12 104.2(9) . .
O32 W8 O11 100.3(9) . .
O12 W8 O11 91.8(8) . .
O32 W8 O33 101.2(9) . .
O12 W8 O33 90.9(7) . .
O11 W8 O33 157.0(7) . .
O32 W8 O1 99.9(9) . .
O12 W8 O1 156.0(8) . .
O11 W8 O1 84.1(8) . .
O33 W8 O1 84.2(7) . .
O32 W8 O18 170.5(8) . .
O12 W8 O18 83.7(7) . .
O11 W8 O18 84.6(6) . .
O33 W8 O18 73.0(6) . .
O1 W8 O18 72.4(6) . .
O27 W9 O4 102.8(9) . .
O27 W9 O1 101.7(9) . .
O4 W9 O1 155.4(8) . .
O27 W9 O8 102.8(8) . .
O4 W9 O8 85.4(8) . .
O1 W9 O8 86.8(8) . .
O27 W9 O16 101.8(9) . .
O4 W9 O16 88.8(8) . .
O1 W9 O16 88.6(8) . .
O8 W9 O16 155.4(7) . .
O27 W9 O18 170.6(7) . .
O4 W9 O18 83.9(6) . .
O1 W9 O18 72.1(6) . .
O8 W9 O18 84.2(6) . .
O16 W9 O18 71.4(6) . .
N1 C1 C2 112(2) . .
N1 C1 H1A 109.1 . .
C2 C1 H1A 109.1 . .
N1 C1 H1B 109.1 . .
C2 C1 H1B 109.1 . .
H1A C1 H1B 107.9 . .
N2 C2 C1 110(3) . .
N2 C2 H2A 109.7 . .
C1 C2 H2A 109.7 . .
N2 C2 H2B 109.7 . .
C1 C2 H2B 109.7 . .
H2A C2 H2B 108.2 . .
N3 C3 C4 113(3) . .
N3 C3 H3A 109.0 . .
C4 C3 H3A 109.0 . .
N3 C3 H3B 109.0 . .
C4 C3 H3B 109.0 . .
H3A C3 H3B 107.8 . .
N4 C4 C3 114(3) . .
N4 C4 H4A 108.8 . .
C3 C4 H4A 108.8 . .
N4 C4 H4B 108.8 . .
C3 C4 H4B 108.8 . .
H4A C4 H4B 107.7 . .
N5 C5 C6 106(3) . .
N5 C5 H5A 110.6 . .
C6 C5 H5A 110.6 . .
N5 C5 H5B 110.6 . .
C6 C5 H5B 110.6 . .
H5A C5 H5B 108.7 . .
N6 C6 C5 109(3) . .
N6 C6 H6A 109.9 . .
C5 C6 H6A 109.9 . .
N6 C6 H6B 109.9 . .
C5 C6 H6B 109.9 . .
H6A C6 H6B 108.3 . .
N7 C7 C8 107(3) . .
N7 C7 H7A 110.3 . .
C8 C7 H7A 110.3 . .
N7 C7 H7B 110.3 . .
C8 C7 H7B 110.3 . .
H7A C7 H7B 108.6 . .
N8 C8 C7 107(3) . .
N8 C8 H8A 110.3 . .
C7 C8 H8A 110.3 . .
N8 C8 H8B 110.3 . .
C7 C8 H8B 110.3 . .
H8A C8 H8B 108.5 . .
N9 C9 C10 111(5) . .
N9 C9 H9A 109.4 . .
C10 C9 H9A 109.4 . .
N9 C9 H9B 109.4 . .
C10 C9 H9B 109.4 . .
H9A C9 H9B 108.0 . .
N10 C10 C9 105(5) . .
N10 C10 H10A 110.8 . .
C9 C10 H10A 110.8 . .
N10 C10 H10B 110.8 . .
C9 C10 H10B 110.8 . .
H10A C10 H10B 108.9 . .
O28 C11 O31 128(3) . .
O28 C11 C13 115(3) . .
O31 C11 C13 117(3) . .
O29 C12 O2 124(3) . .
O29 C12 C17 119(3) . .
O2 C12 C17 117(2) . .
C14 C13 C18 118(3) . .
C14 C13 C11 122(3) . .
C18 C13 C11 120(2) . .
C13 C14 C15 120(3) . .
C13 C14 H14 120.2 . .
C15 C14 H14 120.2 . .
C16 C15 C14 119(3) . .
C16 C15 H15 120.7 . .
C14 C15 H15 120.7 . .
C17 C16 C15 121(3) . .
C17 C16 H16 119.3 . .
C15 C16 H16 119.3 . .
C18 C17 C16 121(3) . .
C18 C17 C12 118(2) . .
C16 C17 C12 120(2) . .
C17 C18 C13 120(3) . .
C17 C18 H18 119.8 . .
C13 C18 H18 119.8 . .
C1 N1 Ni1 109.6(18) . .
C1 N1 H1C 109.8 . .
Ni1 N1 H1C 109.8 . .
C1 N1 H1D 109.8 . .
Ni1 N1 H1D 109.8 . .
H1C N1 H1D 108.2 . .
C2 N2 Ni1 107.9(19) . .
C2 N2 H2C 110.1 . .
Ni1 N2 H2C 110.1 . .
C2 N2 H2D 110.1 . .
Ni1 N2 H2D 110.1 . .
H2C N2 H2D 108.4 . .
C3 N3 Ni4 111(2) . .
C3 N3 H3C 109.3 . .
Ni4 N3 H3C 109.3 . .
C3 N3 H3D 109.3 . .
Ni4 N3 H3D 109.3 . .
H3C N3 H3D 108.0 . .
C4 N4 Ni4 110.9(17) . .
C4 N4 H4C 109.5 . .
Ni4 N4 H4C 109.5 . .
C4 N4 H4D 109.5 . .
Ni4 N4 H4D 109.5 . .
H4C N4 H4D 108.0 . .
C5 N5 Ni6 107(2) . .
C5 N5 H5C 110.3 . .
Ni6 N5 H5C 110.3 . .
C5 N5 H5D 110.3 . .
Ni6 N5 H5D 110.3 . .
H5C N5 H5D 108.5 . .
C6 N6 Ni6 106(2) . .
C6 N6 H6C 110.5 . .
Ni6 N6 H6C 110.5 . .
C6 N6 H6D 110.5 . .
Ni6 N6 H6D 110.5 . .
H6C N6 H6D 108.6 . .
C7 N7 Ni7 113(3) . .
C7 N7 H7C 109.0 . .
Ni7 N7 H7C 109.0 . .
C7 N7 H7D 109.0 . .
Ni7 N7 H7D 109.0 . .
H7C N7 H7D 107.8 . .
C8 N8 Ni7 113(2) . .
C8 N8 H8C 109.0 . .
Ni7 N8 H8C 109.0 . .
C8 N8 H8D 109.0 . .
Ni7 N8 H8D 109.0 . .
H8C N8 H8D 107.8 . .
C9 N9 Ni7 114(3) . .
C9 N9 H9C 108.6 . .
Ni7 N9 H9C 108.6 . .
C9 N9 H9D 108.6 . .
Ni7 N9 H9D 108.6 . .
H9C N9 H9D 107.6 . .
C10 N10 Ni7 114(3) . .
C10 N10 H10C 108.7 . .
Ni7 N10 H10C 108.7 . .
C10 N10 H10D 108.7 . .
Ni7 N10 H10D 108.7 . .
H10C N10 H10D 107.6 . .
W9 O1 W8 126.8(9) . .
C12 O2 Ni1 125.6(18) . 1_655
Ni3 O3 Ni5 103.1(7) . .
Ni3 O3 Ni6 99.6(7) . .
Ni5 O3 Ni6 100.1(7) . .
Ni3 O3 H3E 117.3 . .
Ni5 O3 H3E 117.0 . .
Ni6 O3 H3E 116.9 . .
W9 O4 W7 152.1(11) . .
W2 O5 Ni1 128.8(10) . .
W2 O5 Ni3 138.1(10) . .
Ni1 O5 Ni3 92.1(7) . .
W4 O6 Ni5 135.5(10) . .
W4 O6 Ni6 126.5(9) . .
Ni5 O6 Ni6 95.0(8) . .
W7 O7 W1 151.9(11) . .
W9 O8 W1 151.5(10) . .
W6 O9 Ni5 137.1(9) . .
W6 O9 Ni4 128.2(9) . .
Ni5 O9 Ni4 93.4(7) . .
W3 O10 Ni2 134.4(9) . .
W3 O10 Ni4 126.2(9) . .
Ni2 O10 Ni4 95.2(7) . .
W2 O11 W8 147.4(10) . .
W8 O12 Ni2 134.4(9) . .
W8 O12 Ni1 128.2(9) . .
Ni2 O12 Ni1 93.3(7) . .
W1 O13 W2 126.4(9) . .
W4 O14 W5 149.9(12) . .
W3 O15 W6 148.0(10) . .
W9 O16 W3 125.1(9) . .
Ni2 O17 Ni3 105.5(8) . .
Ni2 O17 Ni1 104.6(7) . .
Ni3 O17 Ni1 98.0(7) . .
Ni2 O17 H17A 115.5 . .
Ni3 O17 H17A 115.6 . .
Ni1 O17 H17A 115.6 . .
P1 O18 W3 127.0(9) . .
P1 O18 W8 125.2(9) . .
W3 O18 W8 90.1(5) . .
P1 O18 W9 124.8(9) . .
W3 O18 W9 89.6(5) . .
W8 O18 W9 88.5(5) . .
W7 O19 W6 124.6(9) . .
P1 O20 W5 126.3(9) . .
P1 O20 W2 125.8(9) . .
W5 O20 W2 88.8(5) . .
P1 O20 W1 125.8(9) . .
W5 O20 W1 89.8(5) . .
W2 O20 W1 88.5(5) . .
P1 O21 Ni3 124.6(10) . .
P1 O21 Ni2 123.9(9) . .
Ni3 O21 Ni2 91.6(6) . .
P1 O21 Ni5 124.8(9) . .
Ni3 O21 Ni5 91.3(6) . .
Ni2 O21 Ni5 90.6(6) . .
O40 O23 W1 120.5(19) . .
O40 O23 W5 5.8(16) . .
W1 O23 W5 125.4(9) . .
Ni2 O24 Ni4 102.5(7) . .
Ni2 O24 Ni5 103.2(7) . .
Ni4 O24 Ni5 95.1(7) . .
Ni2 O24 H24A 117.5 . .
Ni4 O24 H24A 117.6 . .
Ni5 O24 H24A 117.6 . .
W5 O26 Ni3 133.0(9) . .
W5 O26 Ni6 128.9(9) . .
Ni3 O26 Ni6 93.7(7) . .
C11 O28 Ni4 129.6(19) . .
C12 O29 Ni3 123.4(19) . 1_655
P1 O30 W4 125.1(10) . .
P1 O30 W6 125.0(9) . .
W4 O30 W6 89.7(5) . .
P1 O30 W7 126.6(9) . .
W4 O30 W7 90.0(6) . .
W6 O30 W7 89.0(6) . .
C11 O31 Ni5 121.3(19) . .
W3 O33 W8 121.9(9) . .
W6 O34 W4 123.0(9) . .
W5 O37 W2 123.9(9) . .
W7 O41 W4 124.8(9) . .

loop_
_geom_bond_atom_site_label_1
_geom_bond_atom_site_label_2
_geom_bond_distance
_geom_bond_site_symmetry_2
Ni1 O17 1.989(16) .
Ni1 N2 2.05(3) .
Ni1 N1 2.05(2) .
Ni1 O5 2.058(18) .
Ni1 O2 2.104(19) 1_455
Ni1 O12 2.260(17) .
Ni1 Ni3 2.986(5) .
Ni2 O17 1.967(16) .
Ni2 O24 1.992(16) .
Ni2 O12 2.039(18) .
Ni2 O10 2.064(17) .
Ni2 O2W 2.08(2) .
Ni2 O21 2.195(17) .
Ni3 O17 1.968(16) .
Ni3 O3 2.009(17) .
Ni3 O29 2.033(17) 1_455
Ni3 O26 2.041(17) .
Ni3 O5 2.090(19) .
Ni3 O21 2.174(17) .
Ni4 O28 2.009(18) .
Ni4 O24 2.010(16) .
Ni4 N3 2.03(3) .
Ni4 O9 2.072(18) .
Ni4 N4 2.088(19) .
Ni4 O10 2.159(17) .
Ni4 Ni5 2.973(5) .
Ni5 O9 2.014(18) .
Ni5 O3 2.014(17) .
Ni5 O24 2.021(17) .
Ni5 O31 2.058(18) .
Ni5 O6 2.091(18) .
Ni5 O21 2.231(17) .
Ni6 O3 2.028(17) .
Ni6 N6 2.04(3) .
Ni6 N5 2.04(3) .
Ni6 O1W 2.10(2) .
Ni6 O6 2.11(2) .
Ni6 O26 2.184(18) .
Ni7 N7 1.83(3) .
Ni7 N10 1.88(3) .
Ni7 N9 1.89(3) .
Ni7 N8 1.90(3) .
P1 O20 1.533(17) .
P1 O18 1.539(16) .
P1 O30 1.547(17) .
P1 O21 1.548(17) .
W1 O22 1.69(2) .
W1 O23 1.864(19) .
W1 O13 1.898(18) .
W1 O8 1.917(17) .
W1 O7 1.942(19) .
W1 O20 2.495(17) .
W2 O38 1.705(17) .
W2 O5 1.795(18) .
W2 O11 1.912(18) .
W2 O37 1.962(18) .
W2 O13 1.968(18) .
W2 O20 2.450(17) .
W3 O25 1.722(18) .
W3 O10 1.798(17) .
W3 O15 1.897(18) .
W3 O33 1.952(17) .
W3 O16 1.983(19) .
W3 O18 2.374(16) .
W4 O39 1.709(19) .
W4 O6 1.814(18) .
W4 O14 1.869(18) .
W4 O34 1.962(16) .
W4 O41 2.03(2) .
W4 O30 2.401(16) .
W5 O35 1.698(19) .
W5 O26 1.807(16) .
W5 O37 1.901(17) .
W5 O14 1.946(17) .
W5 O23 2.040(19) .
W5 O20 2.422(16) .
W6 O43 1.68(2) .
W6 O9 1.818(18) .
W6 O34 1.903(19) .
W6 O15 1.925(18) .
W6 O19 1.990(17) .
W6 O30 2.413(17) .
W7 O36 1.69(2) .
W7 O41 1.88(2) .
W7 O7 1.881(19) .
W7 O19 1.893(17) .
W7 O4 1.958(18) .
W7 O30 2.491(18) .
W8 O32 1.699(19) .
W8 O12 1.810(18) .
W8 O11 1.921(18) .
W8 O33 1.952(17) .
W8 O1 1.993(19) .
W8 O18 2.446(15) .
W9 O27 1.71(2) .
W9 O4 1.885(19) .
W9 O1 1.88(2) .
W9 O8 1.901(17) .
W9 O16 1.91(2) .
W9 O18 2.523(16) .
C1 N1 1.465(14) .
C1 C2 1.513(14) .
C1 H1A 0.9700 .
C1 H1B 0.9700 .
C2 N2 1.466(14) .
C2 H2A 0.9700 .
C2 H2B 0.9700 .
C3 N3 1.466(14) .
C3 C4 1.511(14) .
C3 H3A 0.9700 .
C3 H3B 0.9700 .
C4 N4 1.466(13) .
C4 H4A 0.9700 .
C4 H4B 0.9700 .
C5 N5 1.471(14) .
C5 C6 1.516(14) .
C5 H5A 0.9700 .
C5 H5B 0.9700 .
C6 N6 1.472(14) .
C6 H6A 0.9700 .
C6 H6B 0.9700 .
C7 N7 1.42(5) .
C7 C8 1.56(5) .
C7 H7A 0.9700 .
C7 H7B 0.9700 .
C8 N8 1.47(5) .
C8 H8A 0.9700 .
C8 H8B 0.9700 .
C9 N9 1.38(7) .
C9 C10 1.51(8) .
C9 H9A 0.9700 .
C9 H9B 0.9700 .
C10 N10 1.47(6) .
C10 H10A 0.9700 .
C10 H10B 0.9700 .
C11 O28 1.24(3) .
C11 O31 1.28(3) .
C11 C13 1.53(4) .
C12 O29 1.25(3) .
C12 O2 1.30(4) .
C12 C17 1.51(4) .
C13 C14 1.39(4) .
C13 C18 1.40(4) .
C14 C15 1.42(4) .
C14 H14 0.9300 .
C15 C16 1.37(4) .
C15 H15 0.9300 .
C16 C17 1.35(4) .
C16 H16 0.9300 .
C17 C18 1.35(4) .
C18 H18 0.9300 .
N1 H1C 0.8900 .
N1 H1D 0.8900 .
N2 H2C 0.8900 .
N2 H2D 0.8900 .
N3 H3C 0.8900 .
N3 H3D 0.8900 .
N4 H4C 0.8900 .
N4 H4D 0.8900 .
N5 H5C 0.8900 .
N5 H5D 0.8900 .
N6 H6C 0.8900 .
N6 H6D 0.8900 .
N7 H7C 0.8900 .
N7 H7D 0.8900 .
N8 H8C 0.8900 .
N8 H8D 0.8900 .
N9 H9C 0.8900 .
N9 H9D 0.8900 .
N10 H10C 0.8900 .
N10 H10D 0.8900 .
O3 H3E 0.8502 .
O17 H17A 0.8501 .
O23 O40 1.55(4) .
O24 H24A 0.8502 .
